data_7116121
loop_
_publ_author_name
'RahulKumar Rajmani Singh'
'Rai-Shung Liu'

_publ_section_title
;
 Gold-catalyzed 1,2-iminonitronation of electron-deficient alkynes with
 nitrosoarenes to afford alpha-imidoyl nitrones
;
_journal_name_full Chem.Commun.
_journal_page_first 15864
_journal_paper_doi 10.1039/C4cc06962E
_journal_volume 50
_journal_year 2014
_chemical_formula_sum 'C20 H20 N2 O6'
_chemical_formula_weight 384.38
_chemical_name_systematic
;
 ?
;
_space_group_crystal_system monoclinic
_space_group_IT_number 14
_space_group_name_Hall '-P 2ybc'
_space_group_name_H-M_alt 'P 1 21/c 1'
_symmetry_space_group_name_Hall '-P 2ybc'
_symmetry_space_group_name_H-M 'P 1 21/c 1'
_atom_sites_solution_hydrogens geom
_audit_creation_method SHELXL-2014
_cell_angle_alpha 90
_cell_angle_beta 105.318(2)
_cell_angle_gamma 90
_cell_formula_units_Z 4
_cell_length_a 11.8424(8)
_cell_length_b 10.9091(8)
_cell_length_c 16.0091(11)
_cell_measurement_reflns_used 9889
_cell_measurement_temperature 296(2)
_cell_measurement_theta_max 26.3804
_cell_measurement_theta_min 2.4586
_cell_volume 1994.7(2)
_computing_cell_refinement 'SAINT V8.34A (Bruker AXS Inc., 2013)'
_computing_data_collection 'APEX2 (Bruker AXS, 2010)'
_computing_data_reduction 'SAINT V8.34A (Bruker AXS Inc., 2013)'
_computing_molecular_graphics 'SHELXTL (Sheldrick, 2008)'
_computing_publication_material SHELXTL
_computing_structure_refinement 'SHELXL-2014 (Sheldrick, 2014)'
_diffrn_ambient_temperature 296(2)
_diffrn_detector_area_resol_mean 8.3333
_diffrn_measured_fraction_theta_full 0.998
_diffrn_measured_fraction_theta_max 0.997
_diffrn_measurement_device_type 'Bruker APEX-II CCD'
_diffrn_measurement_method '\f and \w scans'
_diffrn_radiation_type MoK\a
_diffrn_radiation_wavelength 0.71073
_diffrn_reflns_av_R_equivalents 0.0463
_diffrn_reflns_av_unetI/netI 0.0407
_diffrn_reflns_Laue_measured_fraction_full 0.998
_diffrn_reflns_Laue_measured_fraction_max 0.997
_diffrn_reflns_limit_h_max 14
_diffrn_reflns_limit_h_min -14
_diffrn_reflns_limit_k_max 13
_diffrn_reflns_limit_k_min -13
_diffrn_reflns_limit_l_max 20
_diffrn_reflns_limit_l_min -19
_diffrn_reflns_number 15944
_diffrn_reflns_point_group_measured_fraction_full 0.998
_diffrn_reflns_point_group_measured_fraction_max 0.997
_diffrn_reflns_theta_full 25.242
_diffrn_reflns_theta_max 26.402
_diffrn_reflns_theta_min 1.783
_exptl_absorpt_coefficient_mu 0.096
_exptl_absorpt_correction_T_max 0.9485
_exptl_absorpt_correction_T_min 0.8871
_exptl_absorpt_correction_type multi-scan
_exptl_absorpt_process_details 'SADABS V2014/2 (Bruker AXS Inc.)'
_exptl_crystal_colour Yellow
_exptl_crystal_density_diffrn 1.280
_exptl_crystal_density_meas ?
_exptl_crystal_density_method 'not measured'
_exptl_crystal_description Tabullar
_exptl_crystal_F_000 808
_exptl_crystal_size_max 0.20
_exptl_crystal_size_mid 0.18
_exptl_crystal_size_min 0.08
_refine_diff_density_max 0.344
_refine_diff_density_min -0.230
_refine_diff_density_rms 0.035
_refine_ls_extinction_method none
_refine_ls_goodness_of_fit_ref 1.030
_refine_ls_hydrogen_treatment constr
_refine_ls_matrix_type full
_refine_ls_number_parameters 255
_refine_ls_number_reflns 4076
_refine_ls_number_restraints 0
_refine_ls_restrained_S_all 1.030
_refine_ls_R_factor_all 0.0857
_refine_ls_R_factor_gt 0.0480
_refine_ls_shift/su_max 0.000
_refine_ls_shift/su_mean 0.000
_refine_ls_structure_factor_coef Fsqd
_refine_ls_weighting_details 'w=1/[\s^2^(Fo^2^)+(0.0656P)^2^+0.2652P] where P=(Fo^2^+2Fc^2^)/3'
_refine_ls_weighting_scheme calc
_refine_ls_wR_factor_gt 0.1198
_refine_ls_wR_factor_ref 0.1396
_reflns_Friedel_coverage 0.000
_reflns_number_gt 2546
_reflns_number_total 4076
_reflns_threshold_expression 'I > 2\s(I)'
_cod_data_source_file c4cc06962e2.cif
_cod_data_source_block mo_140816_0m_a
_cod_depositor_comments
;
The following automatic conversions were performed:

'_exptl_crystal_density_meas' value 'not measured' was changed to '?'
- the value is perceived as not measured.

Automatic conversion script
Id: cif_fix_values 3008 2015-01-20 13:52:24Z robertas 
;
_cod_database_code 7116121
_shelx_space_group_comment
;
The symmetry employed for this shelxl refinement is uniquely defined
by the following loop, which should always be used as a source of
symmetry information in preference to the above space-group names.
They are only intended as comments.
;
_shelxl_version_number 2014-3

loop_
_space_group_symop_operation_xyz
'x, y, z'
'-x, y+1/2, -z+1/2'
'-x, -y, -z'
'x, -y-1/2, z-1/2'

loop_
_atom_site_label
_atom_site_type_symbol
_atom_site_fract_x
_atom_site_fract_y
_atom_site_fract_z
_atom_site_U_iso_or_equiv
_atom_site_adp_type
_atom_site_occupancy
_atom_site_site_symmetry_order
_atom_site_calc_flag
_atom_site_refinement_flags_posn
_atom_site_refinement_flags_adp
C1 C 0.30150(16) 0.27874(18) 0.50426(12) 0.0446(5) Uani 1 1 d . .
C2 C 0.39452(18) 0.18583(19) 0.53675(12) 0.0471(5) Uani 1 1 d . .
C3 C 0.59943(19) 0.1491(2) 0.58387(18) 0.0735(7) Uani 1 1 d . .
H3A H 0.5983 0.1304 0.6429 0.088 Uiso 1 1 calc R U
H3B H 0.5943 0.0728 0.5520 0.088 Uiso 1 1 calc R U
C4 C 0.7053(2) 0.2127(4) 0.5833(3) 0.1413(16) Uani 1 1 d . .
H4A H 0.7092 0.2235 0.5247 0.212 Uiso 1 1 calc R U
H4B H 0.7716 0.1656 0.6147 0.212 Uiso 1 1 calc R U
H4C H 0.7061 0.2913 0.6104 0.212 Uiso 1 1 calc R U
C5 C 0.19151(16) 0.24086(18) 0.44666(12) 0.0447(5) Uani 1 1 d . .
C6 C 0.08127(18) 0.2783(2) 0.46738(14) 0.0526(5) Uani 1 1 d . .
C7 C -0.1169(2) 0.3356(3) 0.4099(2) 0.0958(10) Uani 1 1 d . .
H7A H -0.1342 0.2843 0.4544 0.115 Uiso 1 1 calc R U
H7B H -0.1162 0.4204 0.4282 0.115 Uiso 1 1 calc R U
C8 C -0.2045(3) 0.3187(4) 0.3297(3) 0.1502(19) Uani 1 1 d . .
H8A H -0.1823 0.3627 0.2845 0.225 Uiso 1 1 calc R U
H8B H -0.2782 0.3491 0.3353 0.225 Uiso 1 1 calc R U
H8C H -0.2115 0.2331 0.3156 0.225 Uiso 1 1 calc R U
C9 C 0.40191(17) 0.43754(18) 0.60374(12) 0.0455(5) Uani 1 1 d . .
C10 C 0.4181(2) 0.3793(2) 0.68183(14) 0.0585(6) Uani 1 1 d . .
H10 H 0.3726 0.3120 0.6876 0.070 Uiso 1 1 calc R U
C11 C 0.5035(2) 0.4229(3) 0.75165(15) 0.0723(7) Uani 1 1 d . .
H11 H 0.5158 0.3850 0.8053 0.087 Uiso 1 1 calc R U
C12 C 0.5707(2) 0.5224(3) 0.74216(17) 0.0735(7) Uani 1 1 d . .
H12 H 0.6298 0.5497 0.7891 0.088 Uiso 1 1 calc R U
C13 C 0.5510(2) 0.5813(2) 0.66395(16) 0.0666(6) Uani 1 1 d . .
H13 H 0.5958 0.6493 0.6583 0.080 Uiso 1 1 calc R U
C14 C 0.46500(18) 0.54013(19) 0.59373(14) 0.0530(5) Uani 1 1 d . .
H14 H 0.4499 0.5806 0.5408 0.064 Uiso 1 1 calc R U
C15 C 0.09163(16) 0.10426(18) 0.33081(13) 0.0457(5) Uani 1 1 d . .
C16 C 0.05702(19) 0.1209(2) 0.24275(13) 0.0557(5) Uani 1 1 d . .
H16 H 0.0995 0.1716 0.2155 0.067 Uiso 1 1 calc R U
C17 C -0.0416(2) 0.0612(2) 0.19542(16) 0.0704(7) Uani 1 1 d . .
H17 H -0.0674 0.0729 0.1359 0.084 Uiso 1 1 calc R U
C18 C -0.1014(2) -0.0149(3) 0.2356(2) 0.0791(8) Uani 1 1 d . .
H18 H -0.1682 -0.0546 0.2033 0.095 Uiso 1 1 calc R U
C19 C -0.0648(2) -0.0337(2) 0.32299(19) 0.0786(8) Uani 1 1 d . .
H19 H -0.1060 -0.0869 0.3495 0.094 Uiso 1 1 calc R U
C20 C 0.0335(2) 0.0262(2) 0.37218(15) 0.0595(6) Uani 1 1 d . .
H20 H 0.0594 0.0138 0.4317 0.071 Uiso 1 1 calc R U
N1 N 0.31174(14) 0.39457(15) 0.52937(10) 0.0471(4) Uani 1 1 d . .
N2 N 0.19433(13) 0.16937(15) 0.38061(10) 0.0449(4) Uani 1 1 d . .
O1 O 0.28928(12) 0.14894(15) 0.35920(9) 0.0611(4) Uani 1 1 d . .
O2 O 0.07539(15) 0.28612(19) 0.54060(11) 0.0827(6) Uani 1 1 d . .
O3 O -0.00342(12) 0.30301(14) 0.39749(9) 0.0594(4) Uani 1 1 d . .
O4 O 0.23716(13) 0.47519(14) 0.49157(10) 0.0666(5) Uani 1 1 d . .
O5 O 0.37129(13) 0.08317(14) 0.55322(10) 0.0637(4) Uani 1 1 d . .
O6 O 0.50079(12) 0.22907(13) 0.54302(9) 0.0550(4) Uani 1 1 d . .

loop_
_atom_site_aniso_label
_atom_site_aniso_U_11
_atom_site_aniso_U_22
_atom_site_aniso_U_33
_atom_site_aniso_U_23
_atom_site_aniso_U_13
_atom_site_aniso_U_12
C1 0.0500(11) 0.0448(11) 0.0375(11) -0.0035(9) 0.0092(9) 0.0044(9)
C2 0.0551(12) 0.0441(12) 0.0378(11) -0.0056(9) 0.0047(9) 0.0027(10)
C3 0.0585(14) 0.0644(16) 0.0884(19) -0.0011(13) 0.0030(13) 0.0218(12)
C4 0.0571(18) 0.143(3) 0.216(4) 0.073(3) 0.024(2) 0.0240(19)
C5 0.0468(11) 0.0478(12) 0.0381(11) -0.0031(9) 0.0090(8) 0.0031(9)
C6 0.0536(12) 0.0578(13) 0.0478(13) -0.0073(10) 0.0157(10) 0.0010(10)
C7 0.0515(14) 0.135(3) 0.103(2) -0.027(2) 0.0233(15) 0.0252(16)
C8 0.0553(17) 0.213(5) 0.169(4) -0.087(4) 0.005(2) 0.025(2)
C9 0.0516(11) 0.0427(11) 0.0413(11) -0.0085(9) 0.0106(9) 0.0055(9)
C10 0.0711(14) 0.0582(14) 0.0455(13) -0.0021(11) 0.0143(11) -0.0064(11)
C11 0.0880(17) 0.0837(18) 0.0405(13) -0.0045(12) 0.0088(12) -0.0057(15)
C12 0.0707(15) 0.090(2) 0.0564(16) -0.0264(14) 0.0102(12) -0.0101(14)
C13 0.0712(15) 0.0647(15) 0.0681(16) -0.0221(13) 0.0256(13) -0.0150(12)
C14 0.0642(13) 0.0485(12) 0.0490(12) -0.0065(10) 0.0198(10) 0.0022(10)
C15 0.0460(10) 0.0449(11) 0.0439(11) -0.0059(9) 0.0076(9) 0.0035(9)
C16 0.0613(13) 0.0589(14) 0.0439(12) -0.0054(10) 0.0085(10) -0.0027(11)
C17 0.0700(15) 0.0778(17) 0.0540(14) -0.0141(13) 0.0002(12) -0.0006(14)
C18 0.0672(16) 0.0793(19) 0.083(2) -0.0286(15) 0.0061(14) -0.0175(14)
C19 0.0823(17) 0.0656(16) 0.092(2) -0.0089(15) 0.0305(16) -0.0249(14)
C20 0.0682(14) 0.0554(14) 0.0537(13) 0.0016(11) 0.0140(11) -0.0054(11)
N1 0.0502(9) 0.0461(10) 0.0416(9) -0.0010(8) 0.0063(8) 0.0089(8)
N2 0.0428(9) 0.0519(10) 0.0388(9) -0.0038(8) 0.0087(7) 0.0030(8)
O1 0.0479(8) 0.0800(11) 0.0573(9) -0.0169(8) 0.0176(7) 0.0041(7)
O2 0.0790(11) 0.1242(16) 0.0512(10) -0.0090(10) 0.0285(9) 0.0106(11)
O3 0.0472(8) 0.0737(11) 0.0567(9) -0.0082(8) 0.0127(7) 0.0145(7)
O4 0.0684(9) 0.0542(9) 0.0669(10) -0.0028(8) -0.0005(8) 0.0217(8)
O5 0.0733(10) 0.0460(9) 0.0634(10) 0.0057(7) 0.0030(8) -0.0008(8)
O6 0.0495(8) 0.0467(8) 0.0649(10) 0.0007(7) 0.0082(7) 0.0105(7)

loop_
_atom_type_symbol
_atom_type_description
_atom_type_scat_dispersion_real
_atom_type_scat_dispersion_imag
_atom_type_scat_source
C C 0.0033 0.0016 'International Tables Vol C Tables 4.2.6.8 and 6.1.1.4'
H H 0.0000 0.0000 'International Tables Vol C Tables 4.2.6.8 and 6.1.1.4'
O O 0.0106 0.0060 'International Tables Vol C Tables 4.2.6.8 and 6.1.1.4'
N N 0.0061 0.0033 'International Tables Vol C Tables 4.2.6.8 and 6.1.1.4'

loop_
_geom_angle_atom_site_label_1
_geom_angle_atom_site_label_2
_geom_angle_atom_site_label_3
_geom_angle
N1 C1 C5 117.57(17)
N1 C1 C2 123.07(17)
C5 C1 C2 119.25(17)
O5 C2 O6 125.83(19)
O5 C2 C1 121.48(19)
O6 C2 C1 112.69(17)
C4 C3 O6 107.7(2)
C4 C3 H3A 110.2
O6 C3 H3A 110.2
C4 C3 H3B 110.2
O6 C3 H3B 110.2
H3A C3 H3B 108.5
C3 C4 H4A 109.5
C3 C4 H4B 109.5
H4A C4 H4B 109.5
C3 C4 H4C 109.5
H4A C4 H4C 109.5
H4B C4 H4C 109.5
N2 C5 C1 118.09(16)
N2 C5 C6 123.38(17)
C1 C5 C6 118.44(17)
O2 C6 O3 126.1(2)
O2 C6 C5 121.4(2)
O3 C6 C5 112.52(17)
C8 C7 O3 108.8(2)
C8 C7 H7A 109.9
O3 C7 H7A 109.9
C8 C7 H7B 109.9
O3 C7 H7B 109.9
H7A C7 H7B 108.3
C7 C8 H8A 109.5
C7 C8 H8B 109.5
H8A C8 H8B 109.5
C7 C8 H8C 109.5
H8A C8 H8C 109.5
H8B C8 H8C 109.5
C10 C9 C14 122.2(2)
C10 C9 N1 119.62(18)
C14 C9 N1 118.09(18)
C9 C10 C11 118.4(2)
C9 C10 H10 120.8
C11 C10 H10 120.8
C12 C11 C10 120.2(2)
C12 C11 H11 119.9
C10 C11 H11 119.9
C13 C12 C11 120.4(2)
C13 C12 H12 119.8
C11 C12 H12 119.8
C12 C13 C14 120.2(2)
C12 C13 H13 119.9
C14 C13 H13 119.9
C13 C14 C9 118.5(2)
C13 C14 H14 120.8
C9 C14 H14 120.8
C20 C15 C16 121.8(2)
C20 C15 N2 119.57(18)
C16 C15 N2 118.63(18)
C15 C16 C17 118.9(2)
C15 C16 H16 120.6
C17 C16 H16 120.6
C18 C17 C16 120.0(2)
C18 C17 H17 120.0
C16 C17 H17 120.0
C17 C18 C19 120.9(2)
C17 C18 H18 119.6
C19 C18 H18 119.6
C18 C19 C20 120.2(2)
C18 C19 H19 119.9
C20 C19 H19 119.9
C15 C20 C19 118.2(2)
C15 C20 H20 120.9
C19 C20 H20 120.9
O4 N1 C1 121.12(16)
O4 N1 C9 115.62(15)
C1 N1 C9 123.14(16)
O1 N2 C5 121.83(16)
O1 N2 C15 115.85(15)
C5 N2 C15 122.25(16)
C6 O3 C7 117.25(19)
C2 O6 C3 116.84(17)

loop_
_geom_bond_atom_site_label_1
_geom_bond_atom_site_label_2
_geom_bond_distance
C1 N1 1.322(2)
C1 C5 1.443(3)
C1 C2 1.486(3)
C2 O5 1.199(2)
C2 O6 1.323(2)
C3 C4 1.435(4)
C3 O6 1.466(2)
C3 H3A 0.9700
C3 H3B 0.9700
C4 H4A 0.9600
C4 H4B 0.9600
C4 H4C 0.9600
C5 N2 1.322(2)
C5 C6 1.487(3)
C6 O2 1.196(2)
C6 O3 1.318(3)
C7 C8 1.433(4)
C7 O3 1.453(3)
C7 H7A 0.9700
C7 H7B 0.9700
C8 H8A 0.9600
C8 H8B 0.9600
C8 H8C 0.9600
C9 C10 1.370(3)
C9 C14 1.378(3)
C9 N1 1.451(2)
C10 C11 1.379(3)
C10 H10 0.9300
C11 C12 1.378(4)
C11 H11 0.9300
C12 C13 1.372(4)
C12 H12 0.9300
C13 C14 1.378(3)
C13 H13 0.9300
C14 H14 0.9300
C15 C20 1.371(3)
C15 C16 1.372(3)
C15 N2 1.452(2)
C16 C17 1.377(3)
C16 H16 0.9300
C17 C18 1.358(4)
C17 H17 0.9300
C18 C19 1.366(4)
C18 H18 0.9300
C19 C20 1.385(3)
C19 H19 0.9300
C20 H20 0.9300
N1 O4 1.280(2)
N2 O1 1.2787(19)
